data_2242570
loop_
_publ_author_name
'Patel, Zeel S.'
'Stevens, Amanda C.'
'Bookout, Erin C.'
'Staples, Richard J.'
'Biros, Shannon M.'
'Ngassa, Felix N.'

_publ_section_title
;
 Crystal structure of <i>N</i>-allyl-4-methylbenzenesulfonamide
;
_journal_coeditor_code WM5455
_journal_issue 8
_journal_name_full 'Acta Crystallographica Section E'
_journal_page_first 1126
_journal_page_last 1129
_journal_paper_doi 10.1107/S2056989018010290
_journal_volume 74
_journal_year 2018
_chemical_formula_iupac 'C10 H13 N O2 S'
_chemical_formula_moiety 'C10 H13 N O2 S'
_chemical_formula_sum 'C10 H13 N O2 S'
_chemical_formula_weight 211.27
_chemical_name_systematic
;
<i>N</i>-Allyl-4-methylbenzenesulfonamide
;
_space_group_crystal_system triclinic
_space_group_IT_number 2
_space_group_name_Hall '-P 1'
_space_group_name_H-M_alt 'P -1'
_symmetry_space_group_name_Hall '-P 1'
_symmetry_space_group_name_H-M 'P -1'
_atom_sites_solution_hydrogens mixed
_atom_sites_solution_primary direct
_audit_creation_method
;
Olex2 1.2
(compiled 2017.08.10 svn.r3461 for OlexSys, GUI svn.r5381)
;
_cell_angle_alpha 85.9415(16)
_cell_angle_beta 72.9167(16)
_cell_angle_gamma 67.6989(15)
_cell_formula_units_Z 2
_cell_length_a 7.5538(10)
_cell_length_b 8.2591(11)
_cell_length_c 9.7145(13)
_cell_measurement_reflns_used 2805
_cell_measurement_temperature 173(2)
_cell_measurement_theta_max 25.270
_cell_measurement_theta_min 2.196
_cell_volume 535.42(12)
_computing_cell_refinement
;
SAINT (Bruker, 2013)
;
_computing_data_collection
;
APEX2 (Bruker, 2013)
;
_computing_data_reduction
;
SAINT (Bruker, 2013)
;
_computing_molecular_graphics
;
<i>OLEX2</i> (Dolomanov <i>et al.</i>,  2009; Bourhis <i>et al.</i>,
2015)
;
_computing_publication_material
;
<i>CrystalMaker</i> (Palmer, 2007)
;
_computing_structure_refinement
;
ShelXL (Sheldrick, 2015)
;
_computing_structure_solution
;
ShelXS (Sheldrick, 2008)
;
_diffrn_ambient_temperature 173.15
_diffrn_measured_fraction_theta_full 0.999
_diffrn_measured_fraction_theta_max 0.996
_diffrn_measurement_device_type 'Bruker APEXII CCD'
_diffrn_measurement_method '\f and \w scans'
_diffrn_radiation_type MoK\a
_diffrn_radiation_wavelength 0.71073
_diffrn_reflns_av_R_equivalents 0.0357
_diffrn_reflns_limit_h_max 9
_diffrn_reflns_limit_h_min -9
_diffrn_reflns_limit_k_max 9
_diffrn_reflns_limit_k_min -9
_diffrn_reflns_limit_l_max 11
_diffrn_reflns_limit_l_min -11
_diffrn_reflns_number 6472
_diffrn_reflns_theta_full 25.242
_diffrn_reflns_theta_max 25.401
_diffrn_reflns_theta_min 2.196
_diffrn_standards_number 0
_exptl_absorpt_coefficient_mu 0.276
_exptl_absorpt_correction_T_max 0.7452
_exptl_absorpt_correction_T_min 0.6719
_exptl_absorpt_correction_type multi-scan
_exptl_absorpt_process_details
;
(<i>SADABS</i>; Bruker, 2014)
;
_exptl_crystal_colour 'pale yellow'
_exptl_crystal_density_diffrn 1.310
_exptl_crystal_description chunk
_exptl_crystal_F_000 224
_exptl_crystal_size_max 0.282
_exptl_crystal_size_mid 0.253
_exptl_crystal_size_min 0.204
_refine_diff_density_max 0.595
_refine_diff_density_min -0.256
_refine_ls_extinction_method none
_refine_ls_goodness_of_fit_ref 1.089
_refine_ls_hydrogen_treatment mixed
_refine_ls_matrix_type full
_refine_ls_number_parameters 132
_refine_ls_number_reflns 1963
_refine_ls_number_restraints 1
_refine_ls_restrained_S_all 1.089
_refine_ls_R_factor_all 0.0653
_refine_ls_R_factor_gt 0.0532
_refine_ls_shift/su_max 0.000
_refine_ls_shift/su_mean 0.000
_refine_ls_structure_factor_coef Fsqd
_refine_ls_weighting_details 'w=1/[\s^2^(Fo^2^)+(0.0902P)^2^+0.1120P] where P=(Fo^2^+2Fc^2^)/3'
_refine_ls_weighting_scheme calc
_refine_ls_wR_factor_gt 0.1416
_refine_ls_wR_factor_ref 0.1556
_reflns_number_gt 1564
_reflns_number_total 1963
_reflns_threshold_expression 'I > 2\s(I)'
_cod_data_source_file wm5455sup1.cif
_cod_data_source_block I
_cod_database_code 2242570
_shelx_space_group_comment
;
The symmetry employed for this shelxl refinement is uniquely defined
by the following loop, which should always be used as a source of
symmetry information in preference to the above space-group names.
They are only intended as comments.
;
_shelx_estimated_absorpt_t_min 0.926
_shelx_estimated_absorpt_t_max 0.946
_shelxl_version_number 2.014

loop_
_space_group_symop_operation_xyz
'x, y, z'
'-x, -y, -z'

loop_
_atom_site_type_symbol
_atom_site_label
_atom_site_fract_x
_atom_site_fract_y
_atom_site_fract_z
_atom_site_U_iso_or_equiv
_atom_site_adp_type
_atom_site_calc_flag
_atom_site_occupancy
S S1 0.23035(9) -0.06592(8) 0.28093(6) 0.0355(3) Uani d 1
O O1 0.4258(2) -0.1649(2) 0.19086(19) 0.0423(5) Uani d 1
O O2 0.1100(3) -0.1576(2) 0.36436(18) 0.0407(5) Uani d 1
N N1 0.2532(3) 0.0508(3) 0.3966(2) 0.0352(5) Uani d 1
H H1 0.153(3) 0.085(4) 0.468(2) 0.048(8) Uiso d 1
C C1 0.3608(4) 0.1687(4) 0.3441(3) 0.0436(7) Uani d 1
H H1A 0.2923 0.2565 0.2830 0.052 Uiso calc 1
H H1B 0.4984 0.1006 0.2847 0.052 Uiso calc 1
C C2 0.3677(4) 0.2590(4) 0.4684(3) 0.0483(7) Uani d 1
H H2 0.4323 0.1874 0.5339 0.058 Uiso calc 1
C C3 0.2948(6) 0.4239(5) 0.4948(4) 0.0705(10) Uani d 1
H H3A 0.2289 0.5005 0.4322 0.085 Uiso calc 1
H H3B 0.3063 0.4703 0.5770 0.085 Uiso calc 1
C C4 0.0966(3) 0.0803(3) 0.1729(3) 0.0318(6) Uani d 1
C C5 -0.1007(4) 0.1904(3) 0.2347(3) 0.0390(6) Uani d 1
H H5 -0.1655 0.1827 0.3334 0.047 Uiso calc 1
C C6 -0.2011(4) 0.3105(4) 0.1516(3) 0.0424(7) Uani d 1
H H6 -0.3363 0.3849 0.1937 0.051 Uiso calc 1
C C7 -0.1092(4) 0.3257(3) 0.0072(3) 0.0397(6) Uani d 1
C C8 0.0869(4) 0.2125(4) -0.0528(3) 0.0423(7) Uani d 1
H H8 0.1509 0.2187 -0.1520 0.051 Uiso calc 1
C C9 0.1909(4) 0.0909(4) 0.0291(3) 0.0380(6) Uani d 1
H H9 0.3258 0.0156 -0.0130 0.046 Uiso calc 1
C C10 -0.2180(5) 0.4608(4) -0.0817(3) 0.0506(7) Uani d 1
H H10A -0.1212 0.4891 -0.1614 0.076 Uiso calc 1
H H10B -0.3076 0.5669 -0.0212 0.076 Uiso calc 1
H H10C -0.2964 0.4147 -0.1205 0.076 Uiso calc 1

loop_
_atom_site_aniso_label
_atom_site_aniso_U_11
_atom_site_aniso_U_22
_atom_site_aniso_U_33
_atom_site_aniso_U_12
_atom_site_aniso_U_13
_atom_site_aniso_U_23
S1 0.0316(4) 0.0323(4) 0.0372(4) -0.0107(3) -0.0031(3) -0.0010(3)
O1 0.0323(10) 0.0378(10) 0.0444(10) -0.0067(8) -0.0007(8) -0.0047(8)
O2 0.0425(10) 0.0322(10) 0.0428(10) -0.0158(9) -0.0034(8) 0.0010(8)
N1 0.0325(11) 0.0363(12) 0.0333(11) -0.0124(10) -0.0049(9) 0.0010(9)
C1 0.0464(16) 0.0444(16) 0.0430(15) -0.0237(13) -0.0087(12) 0.0036(12)
C2 0.0484(17) 0.0476(18) 0.0550(17) -0.0218(14) -0.0196(14) 0.0063(14)
C3 0.084(3) 0.056(2) 0.073(2) -0.0282(19) -0.020(2) -0.0084(18)
C4 0.0280(12) 0.0331(13) 0.0346(13) -0.0140(11) -0.0058(10) -0.0009(10)
C5 0.0337(14) 0.0439(16) 0.0344(13) -0.0135(12) -0.0032(11) -0.0019(12)
C6 0.0334(14) 0.0474(17) 0.0421(15) -0.0113(12) -0.0086(12) -0.0027(13)
C7 0.0431(15) 0.0423(16) 0.0433(15) -0.0228(13) -0.0173(12) 0.0013(12)
C8 0.0415(15) 0.0546(17) 0.0312(13) -0.0227(14) -0.0045(11) 0.0008(12)
C9 0.0339(14) 0.0442(15) 0.0337(13) -0.0169(12) -0.0022(11) -0.0038(11)
C10 0.0553(18) 0.0505(18) 0.0528(17) -0.0216(15) -0.0242(14) 0.0076(14)

loop_
_atom_type_symbol
_atom_type_description
_atom_type_scat_dispersion_real
_atom_type_scat_dispersion_imag
_atom_type_scat_source
C C 0.0033 0.0016 'International Tables Vol C Tables 4.2.6.8 and 6.1.1.4'
H H 0.0000 0.0000 'International Tables Vol C Tables 4.2.6.8 and 6.1.1.4'
N N 0.0061 0.0033 'International Tables Vol C Tables 4.2.6.8 and 6.1.1.4'
O O 0.0106 0.0060 'International Tables Vol C Tables 4.2.6.8 and 6.1.1.4'
S S 0.1246 0.1234 'International Tables Vol C Tables 4.2.6.8 and 6.1.1.4'

loop_
_geom_angle_atom_site_label_1
_geom_angle_atom_site_label_2
_geom_angle_atom_site_label_3
_geom_angle
O1 S1 O2 118.87(11)
O1 S1 N1 107.94(11)
O1 S1 C4 108.08(11)
O2 S1 N1 105.56(11)
O2 S1 C4 108.64(11)
N1 S1 C4 107.21(11)
S1 N1 H1 112(2)
C1 N1 S1 119.02(17)
C1 N1 H1 118(2)
N1 C1 H1A 109.7
N1 C1 H1B 109.7
N1 C1 C2 109.8(2)
H1A C1 H1B 108.2
C2 C1 H1A 109.7
C2 C1 H1B 109.7
C1 C2 H2 117.1
C3 C2 C1 125.7(3)
C3 C2 H2 117.1
C2 C3 H3A 120.0
C2 C3 H3B 120.0
H3A C3 H3B 120.0
C5 C4 S1 119.60(19)
C9 C4 S1 119.9(2)
C9 C4 C5 120.4(2)
C4 C5 H5 120.3
C6 C5 C4 119.3(2)
C6 C5 H5 120.3
C5 C6 H6 119.3
C5 C6 C7 121.5(2)
C7 C6 H6 119.3
C6 C7 C10 121.1(3)
C8 C7 C6 118.2(2)
C8 C7 C10 120.7(2)
C7 C8 H8 119.4
C9 C8 C7 121.2(2)
C9 C8 H8 119.4
C4 C9 C8 119.3(2)
C4 C9 H9 120.3
C8 C9 H9 120.3
C7 C10 H10A 109.5
C7 C10 H10B 109.5
C7 C10 H10C 109.5
H10A C10 H10B 109.5
H10A C10 H10C 109.5
H10B C10 H10C 109.5

loop_
_geom_bond_atom_site_label_1
_geom_bond_atom_site_label_2
_geom_bond_distance
S1 O1 1.4282(17)
S1 O2 1.4353(17)
S1 N1 1.617(2)
S1 C4 1.760(3)
N1 H1 0.831(10)
N1 C1 1.468(3)
C1 H1A 0.9900
C1 H1B 0.9900
C1 C2 1.487(4)
C2 H2 0.9500
C2 C3 1.273(4)
C3 H3A 0.9500
C3 H3B 0.9500
C4 C5 1.390(3)
C4 C9 1.383(3)
C5 H5 0.9500
C5 C6 1.373(4)
C6 H6 0.9500
C6 C7 1.390(4)
C7 C8 1.388(3)
C7 C10 1.501(4)
C8 H8 0.9500
C8 C9 1.383(4)
C9 H9 0.9500
C10 H10A 0.9800
C10 H10B 0.9800
C10 H10C 0.9800

loop_
_geom_hbond_atom_site_label_D
_geom_hbond_atom_site_label_H
_geom_hbond_atom_site_label_A
_geom_hbond_site_symmetry_A
_geom_hbond_distance_DH
_geom_hbond_distance_HA
_geom_hbond_distance_DA
_geom_hbond_angle_DHA
N1 H1 O2 2_556 0.831(10) 2.072(11) 2.900(3) 174(3)

_cod_database_fobs_code 2242570
